data_1517282
loop_
_publ_author_name
'Han, Zhengxu S.'
'Xu, Yibo'
'Fandrick, Daniel R.'
'Rodriguez, Sonia'
'Li, Zhibin'
'Qu, Bo'
'Gonnella, Nina C.'
'Sanyal, Sanjit'
'Reeves, Jonathan T.'
'Ma, Shengli'
'Grinberg, Nelu'
'Haddad, Nizar'
'Krishnamurthy, Dhileep'
'Song, Jinhua J.'
'Yee, Nathan K.'
'Pfrengle, Waldemar'
'Ostermeier, Markus'
'Schnaubelt, J\"urgen'
'Leuter, Zeno'
'Steigmiller, Sonja'
'D\"aubler, J\"urgen'
'Stehle, Emanuel'
'Neumann, Lukas'
'Trieselmann, Thomas'
'Tielmann, Patrick'
'Buba, Annette'
'Hamm, Rainer'
'Koch, Gunter'
'Renner, Svenja'
'Dehli, Juan R.'
'Schmelcher, Florian'
'Stange, Christian'
'Mack, J\"urgen'
'Soyka, Rainer'
'Senanayake, Chris H.'

_publ_section_title
;
 Facile entry to an efficient and practical enantioselective synthesis of
 a polycyclic cholesteryl ester transfer protein inhibitor.
;
_journal_issue 16
_journal_name_full 'Organic letters'
_journal_page_first 4142
_journal_page_last 4145
_journal_paper_doi 10.1021/ol501833g
_journal_volume 16
_journal_year 2014
_chemical_absolute_configuration unk
_chemical_formula_moiety 'C27 H32 F3 N O3'
_chemical_formula_sum 'C27 H32 F3 N O3'
_chemical_formula_weight 475.56
_space_group_crystal_system monoclinic
_space_group_IT_number 5
_space_group_name_Hall 'C 2y'
_space_group_name_H-M_alt 'C 1 2 1'
_symmetry_Int_Tables_number 5
_symmetry_space_group_name_Hall 'C 2y'
_symmetry_space_group_name_H-M 'C 1 2 1'
_audit_creation_date 2014-07-19
_audit_creation_method
;
Olex2 1.2
(compiled 2014.06.23 svn.r2946 for OlexSys, GUI svn.r4855)
;
_cell_angle_alpha 90
_cell_angle_beta 127.987(2)
_cell_angle_gamma 90
_cell_formula_units_Z 4
_cell_length_a 27.7938(11)
_cell_length_b 6.3604(3)
_cell_length_c 18.1051(7)
_cell_measurement_reflns_used 9929
_cell_measurement_temperature 100
_cell_measurement_theta_max 61.02
_cell_measurement_theta_min 3.10
_cell_volume 2522.6(2)
_computing_cell_refinement 'SAINT v8.34A (Bruker, 2013)'
_computing_data_reduction 'SAINT v8.34A (Bruker, 2013)'
_computing_molecular_graphics 'Olex2 (Dolomanov et al., 2009)'
_computing_publication_material 'Olex2 (Dolomanov et al., 2009)'
_computing_structure_refinement 'olex2.refine (Bourhis et al., 2013)'
_diffrn_ambient_temperature 100
_diffrn_measured_fraction_theta_full 0.9636
_diffrn_measured_fraction_theta_max 0.9636
_diffrn_measurement_device_type 'Bruker APEX-II CCD'
_diffrn_measurement_method '\f and \w scans'
_diffrn_radiation_type 'Cu K\a'
_diffrn_radiation_wavelength 1.54178
_diffrn_reflns_av_R_equivalents 0.0215
_diffrn_reflns_av_unetI/netI 0.0188
_diffrn_reflns_limit_h_max 31
_diffrn_reflns_limit_h_min -31
_diffrn_reflns_limit_k_max 7
_diffrn_reflns_limit_k_min -7
_diffrn_reflns_limit_l_max 20
_diffrn_reflns_limit_l_min -20
_diffrn_reflns_number 13430
_diffrn_reflns_theta_full 61.1394
_diffrn_reflns_theta_max 61.14
_diffrn_reflns_theta_min 4.89
_diffrn_standards_number 0
_exptl_absorpt_coefficient_mu 0.797
_exptl_absorpt_correction_T_max 0.7520
_exptl_absorpt_correction_T_min 0.6690
_exptl_absorpt_correction_type multi-scan
_exptl_absorpt_process_details
;
SADABS-2012/1 (Bruker,2012) was used for absorption correction.
wR2(int) was 0.1477 before and 0.0317 after correction.
The Ratio of minimum to maximum transmission is 0.8896.
The \l/2 correction factor is 0.0015.
;
_exptl_crystal_density_diffrn 1.2521
_exptl_crystal_F_000 1008.0
_refine_diff_density_max 1.1900
_refine_diff_density_min -0.5508
_refine_diff_density_rms 0.0659
_refine_ls_abs_structure_details 'Flack, H. D. (1983). Acta Cryst. A39, 876-881.'
_refine_ls_abs_structure_Flack 0.1(2)
_refine_ls_d_res_high 0.8802
_refine_ls_d_res_low 9.0432
_refine_ls_goodness_of_fit_ref 1.0566
_refine_ls_hydrogen_treatment refall
_refine_ls_matrix_type full
_refine_ls_number_constraints 49
_refine_ls_number_parameters 313
_refine_ls_number_reflns 3734
_refine_ls_number_restraints 0
_refine_ls_restrained_S_all 1.0566
_refine_ls_R_factor_all 0.0553
_refine_ls_R_factor_gt 0.0550
_refine_ls_shift/su_max 0.0005
_refine_ls_shift/su_mean 0.0000
_refine_ls_structure_factor_coef Fsqd
_refine_ls_weighting_details 'w=1/[\s^2^(Fo^2^)+(0.0903P)^2^+5.2134P] where P=(Fo^2^+2Fc^2^)/3'
_refine_ls_weighting_scheme calc
_refine_ls_wR_factor_gt 0.1474
_refine_ls_wR_factor_ref 0.1478
_refine_special_details
;
associated with the CF3 group which has high thermal motion
data collection limited to 122 2theta due to instrument obstructions
;
_reflns_Friedel_coverage 0.950
_reflns_limit_h_max 31
_reflns_limit_h_min -31
_reflns_limit_k_max 7
_reflns_limit_k_min -7
_reflns_limit_l_max 20
_reflns_limit_l_min -20
_reflns_number_gt 3704
_reflns_number_total 3734
_reflns_threshold_expression I>=2u(I)
_cod_data_source_file ol501833g_si_002.cif
_cod_data_source_block scan_01m_a
_cod_depositor_comments 'Adding full bibliography for 1517282.cif.'
_cod_database_code 1517282
_olex2_refinement_description
;
1. Fixed Uiso
 At 1.2 times of:
  All C(H) groups, All C(H,H) groups
 At 1.5 times of:
  All C(H,H,H) groups, All O(H) groups
2.a Ternary CH refined with riding coordinates:
 C8(H8), C16(H16), C21(H21)
2.b Secondary CH2 refined with riding coordinates:
 C3(H3a,H3b), C20(H20a,H20b), C22(H22a,H22b), C23(H23a,H23b), C24(H24a,H24b),
 C25(H25a,H25b)
2.c Aromatic/amide H refined with riding coordinates:
 C10(H10), C11(H11), C26(H26), C27(H27)
2.d Idealised Me refined as rotating group:
 C1(H1a,H1b,H1c), C17(H17a,H17b,H17c), C18(H18a,H18b,H18c), C19(H19a,H19b,H19c)
;
_olex2_submission_special_instructions 'No special instructions were received'

loop_
_space_group_symop_id
_space_group_symop_operation_xyz
1 x,y,z
2 -x,y,-z
3 x+1/2,y+1/2,z
4 -x+1/2,y+1/2,-z

loop_
_atom_site_label
_atom_site_type_symbol
_atom_site_fract_x
_atom_site_fract_y
_atom_site_fract_z
_atom_site_U_iso_or_equiv
_atom_site_adp_type
_atom_site_occupancy
_atom_site_refinement_flags_posn
F1 F -1.04373(14) -0.3967(6) -0.8541(3) 0.0977(13) Uani 1.000000 .
F2 F -1.00536(13) -0.1245(4) -0.8533(3) 0.1145(16) Uani 1.000000 .
F3 F -1.04729(14) -0.3383(7) -0.96747(19) 0.1231(19) Uani 1.000000 .
O1 O -0.79196(9) -0.9091(3) -0.77708(14) 0.0203(5) Uani 1.000000 .
O2 O -0.70232(10) -0.5950(4) -0.89359(15) 0.0283(6) Uani 1.000000 .
H2 H -0.6861(19) -0.597(7) -0.923(3) 0.0424(8) Uiso 1.000000 R
O3 O -0.83408(10) -1.0654(3) -0.99441(14) 0.0236(5) Uani 1.000000 .
N1 N -0.64313(11) -0.4068(4) -0.59440(17) 0.0198(6) Uani 1.000000 .
C1 C -0.50224(15) -0.2693(6) -0.6644(2) 0.0302(8) Uani 1.000000 .
H1a H -0.4719(7) -0.235(3) -0.5994(3) 0.0453(12) Uiso 1.000000 GR
H1b H -0.4830(8) -0.3340(16) -0.6880(16) 0.0453(12) Uiso 1.000000 GR
H1c H -0.5226(2) -0.1431(17) -0.6991(14) 0.0453(12) Uiso 1.000000 GR
C2 C -0.54869(14) -0.4208(6) -0.6751(2) 0.0230(7) Uani 1.000000 .
C3 C -0.57798(14) -0.3218(5) -0.6348(2) 0.0213(7) Uani 1.000000 .
H3a H -0.54749(14) -0.3117(5) -0.5673(2) 0.0256(8) Uiso 1.000000 R
H3b H -0.59073(14) -0.1799(5) -0.6591(2) 0.0256(8) Uiso 1.000000 R
C4 C -0.63250(13) -0.4411(5) -0.6567(2) 0.0184(6) Uani 1.000000 .
C5 C -0.66792(13) -0.5722(5) -0.7354(2) 0.0188(6) Uani 1.000000 .
C6 C -0.71726(13) -0.6731(5) -0.7474(2) 0.0177(6) Uani 1.000000 .
C7 C -0.72799(13) -0.6371(5) -0.6830(2) 0.0184(6) Uani 1.000000 .
C8 C -0.78237(14) -0.7615(5) -0.7088(2) 0.0183(6) Uani 1.000000 .
H8 H -0.77137(14) -0.8389(5) -0.6536(2) 0.0220(8) Uiso 1.000000 R
C9 C -0.84054(13) -0.6346(5) -0.74909(19) 0.0171(6) Uani 1.000000 .
C10 C -0.89004(14) -0.7362(5) -0.7646(2) 0.0232(7) Uani 1.000000 .
H10 H -0.88618(14) -0.8758(5) -0.7463(2) 0.0278(8) Uiso 1.000000 R
C11 C -0.94495(14) -0.6345(6) -0.8067(2) 0.0272(7) Uani 1.000000 .
H11 H -0.97804(14) -0.7047(6) -0.8173(2) 0.0326(9) Uiso 1.000000 R
C12 C -0.95022(14) -0.4255(6) -0.8330(2) 0.0249(7) Uani 1.000000 .
C13 C -1.01026(17) -0.3139(6) -0.8801(2) 0.0357(9) Uani 1.000000 .
C14 C -0.76511(13) -0.8296(5) -0.8203(2) 0.0176(6) Uani 1.000000 .
C15 C -0.69078(14) -0.5028(5) -0.6073(2) 0.0192(7) Uani 1.000000 .
C16 C -0.70030(14) -0.4650(5) -0.5345(2) 0.0217(7) Uani 1.000000 .
H16 H -0.74319(14) -0.4942(5) -0.5636(2) 0.0260(8) Uiso 1.000000 R
C17 C -0.68696(16) -0.2375(5) -0.5005(2) 0.0269(7) Uani 1.000000 .
H17a H -0.7133(7) -0.1452(6) -0.5526(4) 0.0403(11) Uiso 1.000000 GR
H17b H -0.6940(10) -0.2192(10) -0.4552(12) 0.0403(11) Uiso 1.000000 GR
H17c H -0.6452(3) -0.2050(12) -0.4721(15) 0.0403(11) Uiso 1.000000 GR
C18 C -0.66051(16) -0.6205(5) -0.4525(2) 0.0278(8) Uani 1.000000 .
H18a H -0.61815(16) -0.591(2) -0.4212(11) 0.0417(11) Uiso 1.000000 GR
H18b H -0.6692(8) -0.606(3) -0.4090(9) 0.0417(11) Uiso 1.000000 GR
H18c H -0.6694(8) -0.7617(6) -0.4762(3) 0.0417(11) Uiso 1.000000 GR
C19 C -0.51673(15) -0.6274(6) -0.6253(2) 0.0280(8) Uani 1.000000 .
H19a H -0.4814(6) -0.5983(6) -0.5623(6) 0.0421(11) Uiso 1.000000 GR
H19b H -0.5443(4) -0.7157(16) -0.6242(15) 0.0421(11) Uiso 1.000000 GR
H19c H -0.5045(10) -0.6978(19) -0.6582(10) 0.0421(11) Uiso 1.000000 GR
C20 C -0.60093(14) -0.4570(5) -0.7797(2) 0.0237(7) Uani 1.000000 .
H20a H -0.61984(14) -0.3227(5) -0.8087(2) 0.0285(9) Uiso 1.000000 R
H20b H -0.58395(14) -0.5117(5) -0.8092(2) 0.0285(9) Uiso 1.000000 R
C21 C -0.64991(13) -0.6078(5) -0.7985(2) 0.0215(7) Uani 1.000000 .
H21 H -0.63365(13) -0.7509(5) -0.7872(2) 0.0258(8) Uiso 1.000000 R
C22 C -0.81602(14) -0.7312(5) -0.9150(2) 0.0192(7) Uani 1.000000 .
H22a H -0.83602(14) -0.6211(5) -0.9058(2) 0.0231(8) Uiso 1.000000 R
H22b H -0.79858(14) -0.6682(5) -0.9425(2) 0.0231(8) Uiso 1.000000 R
C23 C -0.86224(14) -0.8953(5) -0.9806(2) 0.0221(7) Uani 1.000000 .
H23a H -0.89355(14) -0.8309(5) -1.0405(2) 0.0265(8) Uiso 1.000000 R
H23b H -0.88170(14) -0.9509(5) -0.9550(2) 0.0265(8) Uiso 1.000000 R
C24 C -0.78980(16) -1.1689(5) -0.9078(2) 0.0266(7) Uani 1.000000 .
H24a H -0.80963(16) -1.2261(5) -0.8831(2) 0.0319(9) Uiso 1.000000 R
H24b H -0.77229(16) -1.2851(5) -0.9188(2) 0.0319(9) Uiso 1.000000 R
C25 C -0.73925(15) -1.0212(5) -0.8363(2) 0.0232(7) Uani 1.000000 .
H25a H -0.71664(15) -0.9749(5) -0.8580(2) 0.0278(8) Uiso 1.000000 R
H25b H -0.71123(15) -1.0953(5) -0.7775(2) 0.0278(8) Uiso 1.000000 R
C26 C -0.84605(14) -0.4251(5) -0.7742(2) 0.0204(7) Uani 1.000000 .
H26 H -0.81268(14) -0.3543(5) -0.7624(2) 0.0245(8) Uiso 1.000000 R
C27 C -0.90092(15) -0.3206(5) -0.8167(2) 0.0264(7) Uani 1.000000 .
H27 H -0.90462(15) -0.1805(5) -0.8342(2) 0.0316(9) Uiso 1.000000 R

loop_
_atom_site_aniso_label
_atom_site_aniso_U_11
_atom_site_aniso_U_22
_atom_site_aniso_U_33
_atom_site_aniso_U_12
_atom_site_aniso_U_13
_atom_site_aniso_U_23
F1 0.070(2) 0.105(3) 0.151(3) 0.047(2) 0.085(2) 0.058(3)
F2 0.0362(16) 0.0507(19) 0.196(4) 0.0128(14) 0.041(2) -0.028(2)
F3 0.068(2) 0.211(5) 0.0427(16) 0.093(3) 0.0095(15) 0.001(2)
O1 0.0231(11) 0.0195(11) 0.0234(10) -0.0023(9) 0.0169(9) -0.0027(9)
O2 0.0217(12) 0.0459(15) 0.0205(11) -0.0036(10) 0.0147(10) -0.0023(11)
O3 0.0280(12) 0.0231(12) 0.0240(11) -0.0057(9) 0.0182(10) -0.0072(9)
N1 0.0167(13) 0.0238(14) 0.0196(12) 0.0016(11) 0.0115(11) -0.0011(11)
C1 0.0191(17) 0.044(2) 0.0293(17) -0.0066(15) 0.0156(15) -0.0026(16)
C2 0.0170(16) 0.0309(17) 0.0221(15) -0.0009(14) 0.0126(13) 0.0006(14)
C3 0.0178(15) 0.0257(17) 0.0197(14) -0.0017(13) 0.0111(13) -0.0003(13)
C4 0.0120(15) 0.0219(16) 0.0193(14) 0.0036(12) 0.0086(13) 0.0030(12)
C5 0.0177(15) 0.0197(16) 0.0192(14) 0.0022(12) 0.0114(13) 0.0013(12)
C6 0.0151(15) 0.0202(16) 0.0151(14) 0.0050(12) 0.0080(13) 0.0030(12)
C7 0.0155(15) 0.0198(15) 0.0196(14) 0.0045(12) 0.0106(13) 0.0022(13)
C8 0.0193(16) 0.0199(16) 0.0160(14) -0.0015(12) 0.0109(13) 0.0016(12)
C9 0.0174(15) 0.0216(16) 0.0126(13) -0.0009(12) 0.0093(12) -0.0024(12)
C10 0.0214(17) 0.0237(17) 0.0231(15) 0.0000(13) 0.0130(14) 0.0010(13)
C11 0.0168(16) 0.0375(19) 0.0274(16) 0.0005(14) 0.0137(14) -0.0010(15)
C12 0.0186(16) 0.0343(19) 0.0174(14) 0.0044(14) 0.0089(13) -0.0017(14)
C13 0.038(2) 0.037(2) 0.0297(18) 0.0169(17) 0.0191(17) 0.0006(16)
C14 0.0166(15) 0.0189(15) 0.0213(15) -0.0024(12) 0.0138(13) -0.0014(12)
C15 0.0174(16) 0.0207(16) 0.0188(15) 0.0027(12) 0.0107(14) 0.0014(12)
C16 0.0145(16) 0.0307(18) 0.0202(15) -0.0028(12) 0.0108(13) -0.0039(13)
C17 0.0277(18) 0.0298(18) 0.0301(17) 0.0051(14) 0.0213(16) -0.0018(14)
C18 0.0351(19) 0.0284(18) 0.0231(16) -0.0035(14) 0.0196(15) -0.0045(14)
C19 0.0206(17) 0.037(2) 0.0260(16) 0.0011(15) 0.0143(14) 0.0015(16)
C20 0.0192(17) 0.0347(19) 0.0206(16) 0.0013(13) 0.0140(14) 0.0008(14)
C21 0.0184(15) 0.0272(17) 0.0194(14) -0.0001(13) 0.0119(13) -0.0014(13)
C22 0.0185(16) 0.0177(15) 0.0213(15) -0.0023(12) 0.0122(13) -0.0018(12)
C23 0.0205(16) 0.0230(16) 0.0210(15) -0.0032(13) 0.0118(13) -0.0035(13)
C24 0.0375(19) 0.0206(17) 0.0321(18) 0.0000(14) 0.0266(17) -0.0020(14)
C25 0.0280(18) 0.0189(16) 0.0262(16) 0.0010(13) 0.0185(15) -0.0005(13)
C26 0.0218(16) 0.0222(16) 0.0210(15) -0.0008(13) 0.0151(13) 0.0008(13)
C27 0.0316(19) 0.0201(16) 0.0237(16) 0.0066(14) 0.0151(15) 0.0040(13)

loop_
_atom_type_symbol
_atom_type_scat_dispersion_real
_atom_type_scat_dispersion_imag
_atom_type_scat_Cromer_Mann_a1
_atom_type_scat_Cromer_Mann_a2
_atom_type_scat_Cromer_Mann_a3
_atom_type_scat_Cromer_Mann_a4
_atom_type_scat_Cromer_Mann_b1
_atom_type_scat_Cromer_Mann_b2
_atom_type_scat_Cromer_Mann_b3
_atom_type_scat_Cromer_Mann_b4
_atom_type_scat_Cromer_Mann_c
_atom_type_scat_source
_atom_type_scat_dispersion_source
H 0.00000 0.00000 0.49300 0.32291 0.14019 0.04081 10.51090 26.12570 3.14236 57.79970 0.0030380000826 'International Tables Volume C Table 6.1.1.4 (pp. 500-502)' 'Henke, Gullikson and Davis, At. Data and Nucl. Data Tables, 1993, 54, 2'
C 0.01920 0.00962 2.31000 1.02000 1.58860 0.86500 20.84390 10.20750 0.56870 51.65120 0.215599998832 'International Tables Volume C Table 6.1.1.4 (pp. 500-502)' 'Henke, Gullikson and Davis, At. Data and Nucl. Data Tables, 1993, 54, 2'
F 0.07536 0.05506 3.53920 2.64120 1.51700 1.02430 10.28250 4.29440 0.26150 26.14760 0.277599990368 'International Tables Volume C Table 6.1.1.4 (pp. 500-502)' 'Henke, Gullikson and Davis, At. Data and Nucl. Data Tables, 1993, 54, 2'
O 0.05239 0.03376 3.04850 2.28680 1.54630 0.86700 13.27710 5.70110 0.32390 32.90890 0.250800013542 'International Tables Volume C Table 6.1.1.4 (pp. 500-502)' 'Henke, Gullikson and Davis, At. Data and Nucl. Data Tables, 1993, 54, 2'
N 0.03256 0.01839 12.21260 3.13220 2.01250 1.16630 0.00570 9.89330 28.99750 0.58260 -11.5290002823 'International Tables Volume C Table 6.1.1.4 (pp. 500-502)' 'Henke, Gullikson and Davis, At. Data and Nucl. Data Tables, 1993, 54, 2'

loop_
_geom_angle_atom_site_label_1
_geom_angle_atom_site_label_2
_geom_angle_atom_site_label_3
_geom_angle
C14 O1 C8 110.3(2)
C21 O2 H2 102(3)
C24 O3 C23 110.4(2)
C15 N1 C4 118.8(2)
H1b C1 H1a 109.5
H1c C1 H1a 109.5
H1c C1 H1b 109.5
C2 C1 H1a 109.5
C2 C1 H1b 109.5
C2 C1 H1c 109.5
C3 C2 C1 109.7(3)
C19 C2 C1 109.2(3)
C19 C2 C3 111.1(3)
C20 C2 C1 109.6(2)
C20 C2 C3 105.9(2)
C20 C2 C19 111.3(3)
H3a C3 C2 108.69(17)
H3b C3 C2 108.69(18)
H3b C3 H3a 107.6
C4 C3 C2 114.3(3)
C4 C3 H3a 108.69(16)
C4 C3 H3b 108.69(16)
C3 C4 N1 113.6(3)
C5 C4 N1 124.6(3)
C5 C4 C3 121.8(3)
C6 C5 C4 115.8(3)
C21 C5 C4 120.2(3)
C21 C5 C6 123.9(3)
C7 C6 C5 119.3(3)
C14 C6 C5 132.7(3)
C14 C6 C7 108.0(2)
C8 C7 C6 110.3(3)
C15 C7 C6 121.0(3)
C15 C7 C8 128.7(3)
C7 C8 O1 103.3(2)
H8 C8 O1 108.98(14)
H8 C8 C7 108.98(15)
C9 C8 O1 110.6(2)
C9 C8 C7 115.8(2)
C9 C8 H8 108.98(15)
C10 C9 C8 118.5(3)
C26 C9 C8 122.3(3)
C26 C9 C10 119.2(3)
H10 C10 C9 119.42(18)
C11 C10 C9 121.2(3)
C11 C10 H10 119.4(2)
H11 C11 C10 120.5(2)
C12 C11 C10 119.1(3)
C12 C11 H11 120.45(18)
C13 C12 C11 119.4(3)
C27 C12 C11 120.5(3)
C27 C12 C13 120.1(3)
F2 C13 F1 99.7(3)
F3 C13 F1 100.4(4)
F3 C13 F2 114.1(4)
C12 C13 F1 111.9(3)
C12 C13 F2 114.1(3)
C12 C13 F3 114.7(3)
C6 C14 O1 102.8(2)
C22 C14 O1 108.4(2)
C22 C14 C6 114.4(2)
C25 C14 O1 106.2(2)
C25 C14 C6 114.9(2)
C25 C14 C22 109.3(2)
C7 C15 N1 120.5(3)
C16 C15 N1 117.3(3)
C16 C15 C7 122.2(3)
H16 C16 C15 108.01(16)
C17 C16 C15 111.9(3)
C17 C16 H16 108.01(18)
C18 C16 C15 109.3(2)
C18 C16 H16 108.01(17)
C18 C16 C17 111.5(3)
H17a C17 C16 109.5
H17b C17 C16 109.5
H17b C17 H17a 109.5
H17c C17 C16 109.5
H17c C17 H17a 109.5
H17c C17 H17b 109.5
H18a C18 C16 109.5
H18b C18 C16 109.5
H18b C18 H18a 109.5
H18c C18 C16 109.5
H18c C18 H18a 109.5
H18c C18 H18b 109.5
H19a C19 C2 109.5
H19b C19 C2 109.5
H19b C19 H19a 109.5
H19c C19 C2 109.5
H19c C19 H19a 109.5
H19c C19 H19b 109.5
H20a C20 C2 108.75(18)
H20b C20 C2 108.75(16)
H20b C20 H20a 107.6
C21 C20 C2 114.0(2)
C21 C20 H20a 108.75(17)
C21 C20 H20b 108.75(16)
C5 C21 O2 109.7(2)
C20 C21 O2 110.2(2)
C20 C21 C5 113.6(2)
H21 C21 O2 107.73(17)
H21 C21 C5 107.73(17)
H21 C21 C20 107.73(17)
H22a C22 C14 109.54(15)
H22b C22 C14 109.54(15)
H22b C22 H22a 108.1
C23 C22 C14 110.5(3)
C23 C22 H22a 109.54(16)
C23 C22 H22b 109.54(16)
C22 C23 O3 111.4(2)
H23a C23 O3 109.34(15)
H23a C23 C22 109.34(17)
H23b C23 O3 109.34(15)
H23b C23 C22 109.34(16)
H23b C23 H23a 108.0
H24a C24 O3 109.24(15)
H24b C24 O3 109.24(15)
H24b C24 H24a 107.9
C25 C24 O3 111.9(3)
C25 C24 H24a 109.24(17)
C25 C24 H24b 109.24(17)
C24 C25 C14 111.1(3)
H25a C25 C14 109.42(16)
H25a C25 C24 109.42(17)
H25b C25 C14 109.42(16)
H25b C25 C24 109.42(17)
H25b C25 H25a 108.0
H26 C26 C9 119.82(18)
C27 C26 C9 120.4(3)
C27 C26 H26 119.82(19)
C26 C27 C12 119.7(3)
H27 C27 C12 120.15(19)
H27 C27 C26 120.15(19)

loop_
_geom_bond_atom_site_label_1
_geom_bond_atom_site_label_2
_geom_bond_distance
F1 C13 1.380(5)
F2 C13 1.274(5)
F3 C13 1.258(4)
O1 C8 1.440(4)
O1 C14 1.463(3)
O2 H2 0.89(4)
O2 C21 1.416(4)
O3 C23 1.445(4)
O3 C24 1.425(4)
N1 C4 1.347(4)
N1 C15 1.342(4)
C1 H1a 0.9600
C1 H1b 0.9600
C1 H1c 0.9600
C1 C2 1.525(4)
C2 C3 1.525(4)
C2 C19 1.531(5)
C2 C20 1.537(4)
C3 H3a 0.9700
C3 H3b 0.9700
C3 C4 1.513(4)
C4 C5 1.404(4)
C5 C6 1.405(4)
C5 C21 1.520(4)
C6 C7 1.387(4)
C6 C14 1.530(4)
C7 C8 1.503(4)
C7 C15 1.390(4)
C8 H8 0.9800
C8 C9 1.532(4)
C9 C10 1.384(4)
C9 C26 1.385(5)
C10 H10 0.9300
C10 C11 1.377(5)
C11 H11 0.9300
C11 C12 1.389(5)
C12 C13 1.505(5)
C12 C27 1.382(5)
C14 C22 1.533(4)
C14 C25 1.531(4)
C15 C16 1.515(4)
C16 H16 0.9800
C16 C17 1.527(5)
C16 C18 1.545(5)
C17 H17a 0.9600
C17 H17b 0.9600
C17 H17c 0.9600
C18 H18a 0.9600
C18 H18b 0.9600
C18 H18c 0.9600
C19 H19a 0.9600
C19 H19b 0.9600
C19 H19c 0.9600
C20 H20a 0.9700
C20 H20b 0.9700
C20 C21 1.522(4)
C21 H21 0.9800
C22 H22a 0.9700
C22 H22b 0.9700
C22 C23 1.508(4)
C23 H23a 0.9700
C23 H23b 0.9700
C24 H24a 0.9700
C24 H24b 0.9700
C24 C25 1.515(5)
C25 H25a 0.9700
C25 H25b 0.9700
C26 H26 0.9300
C26 C27 1.384(5)
C27 H27 0.9300
